data_4125751
loop_
_publ_author_name
'Shi, Jiarong'
'Xu, Hai'
'Qiu, Dachuan'
'He, Jia'
'Li, Yang'

_publ_section_title
;
 Selective Aryne Formation via Grob Fragmentation from the [2+2]
 Cycloadducts of 3-Triflyloxyarynes.
;
_journal_issue 2
_journal_name_full 'Journal of the American Chemical Society'
_journal_page_first 623
_journal_page_last 626
_journal_paper_doi 10.1021/jacs.6b12161
_journal_volume 139
_journal_year 2017
_chemical_formula_sum 'C18 H19 N3 O4'
_chemical_formula_weight 341.36
_chemical_name_systematic
; 
 ? 
;
_space_group_IT_number 4
_symmetry_cell_setting monoclinic
_symmetry_space_group_name_Hall 'P 2yb'
_symmetry_space_group_name_H-M 'P 1 21 1'
_atom_sites_solution_hydrogens geom
_atom_sites_solution_primary direct
_atom_sites_solution_secondary difmap
_audit_creation_method SHELXL-97
_cell_angle_alpha 90.00
_cell_angle_beta 93.636(3)
_cell_angle_gamma 90.00
_cell_formula_units_Z 4
_cell_length_a 10.7360(3)
_cell_length_b 7.5500(3)
_cell_length_c 20.7875(7)
_cell_measurement_reflns_used 4671
_cell_measurement_temperature 153(2)
_cell_measurement_theta_max 28.90
_cell_measurement_theta_min 3.40
_cell_volume 1681.58(10)
_computing_structure_refinement 'SHELXL-97 (Sheldrick, 1997)'
_computing_structure_solution 'SHELXS-97 (Sheldrick, 1990)'
_diffrn_ambient_temperature 153(2)
_diffrn_measured_fraction_theta_full 0.996
_diffrn_measured_fraction_theta_max 0.868
_diffrn_measurement_device_type 'multiwire proportional'
_diffrn_measurement_method 'phi and omega scans'
_diffrn_radiation_monochromator graphite
_diffrn_radiation_source 'fine-focus sealed tube'
_diffrn_radiation_type MoK\a
_diffrn_radiation_wavelength 0.71073
_diffrn_reflns_av_R_equivalents 0.0207
_diffrn_reflns_av_sigmaI/netI 0.0450
_diffrn_reflns_limit_h_max 13
_diffrn_reflns_limit_h_min -13
_diffrn_reflns_limit_k_max 10
_diffrn_reflns_limit_k_min -5
_diffrn_reflns_limit_l_max 26
_diffrn_reflns_limit_l_min -28
_diffrn_reflns_number 8201
_diffrn_reflns_theta_full 25.50
_diffrn_reflns_theta_max 28.90
_diffrn_reflns_theta_min 3.40
_exptl_absorpt_coefficient_mu 0.097
_exptl_crystal_colour colourless
_exptl_crystal_density_diffrn 1.348
_exptl_crystal_density_method 'not measured'
_exptl_crystal_description block
_exptl_crystal_F_000 720
_exptl_crystal_size_max 0.2
_exptl_crystal_size_mid 0.15
_exptl_crystal_size_min 0.15
_refine_diff_density_max 0.219
_refine_diff_density_min -0.263
_refine_diff_density_rms 0.048
_refine_ls_abs_structure_details 'Flack H D (1983), Acta Cryst. A39, 876-881'
_refine_ls_abs_structure_Flack 0.9(10)
_refine_ls_extinction_method none
_refine_ls_goodness_of_fit_ref 1.066
_refine_ls_hydrogen_treatment mixed
_refine_ls_matrix_type full
_refine_ls_number_parameters 446
_refine_ls_number_reflns 5381
_refine_ls_number_restraints 1
_refine_ls_restrained_S_all 1.066
_refine_ls_R_factor_all 0.0548
_refine_ls_R_factor_gt 0.0448
_refine_ls_shift/su_max 0.023
_refine_ls_shift/su_mean 0.001
_refine_ls_structure_factor_coef Fsqd
_refine_ls_weighting_details 'calc w=1/[\s^2^(Fo^2^)+(0.0408P)^2^+0.3771P] where P=(Fo^2^+2Fc^2^)/3'
_refine_ls_weighting_scheme calc
_refine_ls_wR_factor_gt 0.0962
_refine_ls_wR_factor_ref 0.1045
_reflns_number_gt 4671
_reflns_number_total 5381
_reflns_threshold_expression >2sigma(I)
_cod_data_source_file ja6b12161_si_002.cif
_cod_data_source_block sjr-7-3912
_cod_depositor_comments
;
The following automatic conversions were performed:

'_symmetry_cell_setting' value 'Monoclinic' changed to 'monoclinic'
according to
/home/data/users/saulius/crontab/automatic-downloads/current/ACS/lib/dictionaries/cif_core.dic
dictionary named 'cif_core.dic' version 2.4.2 from 2011-04-26.

Automatic conversion script
Id: cif_fix_values 4973 2017-02-22 13:04:09Z antanas 
;
_cod_original_sg_symbol_H-M P2(1)
_cod_database_code 4125751

loop_
_symmetry_equiv_pos_as_xyz
'x, y, z'
'-x, y+1/2, -z'

loop_
_atom_site_label
_atom_site_type_symbol
_atom_site_fract_x
_atom_site_fract_y
_atom_site_fract_z
_atom_site_U_iso_or_equiv
_atom_site_adp_type
_atom_site_occupancy
_atom_site_symmetry_multiplicity
_atom_site_calc_flag
_atom_site_refinement_flags
_atom_site_disorder_assembly
_atom_site_disorder_group
O1 O 0.46719(16) 0.0624(3) 0.24619(8) 0.0270(4) Uani 1 1 d . . .
O2 O 0.36138(15) 0.2093(3) 0.16026(9) 0.0263(4) Uani 1 1 d . . .
O3 O 0.49206(17) 0.4790(3) 0.20568(9) 0.0304(5) Uani 1 1 d . . .
O4 O 0.66299(15) 0.3119(3) 0.22447(9) 0.0301(4) Uani 1 1 d . . .
N1 N 0.65884(18) 0.1278(3) -0.00928(10) 0.0217(5) Uani 1 1 d . . .
N2 N 0.63492(18) 0.2967(3) 0.00878(10) 0.0248(5) Uani 1 1 d . . .
C11 C 0.5902(2) 0.1207(4) 0.08672(12) 0.0205(5) Uani 1 1 d . . .
C12 C 0.6349(2) 0.0138(4) 0.03878(12) 0.0222(6) Uani 1 1 d . . .
N3 N 0.59263(18) 0.2949(3) 0.06646(10) 0.0230(5) Uani 1 1 d . . .
C16 C 0.5605(2) -0.1341(4) 0.15007(13) 0.0228(6) Uani 1 1 d . . .
H16A H 0.5359 -0.1880 0.1874 0.027 Uiso 1 1 calc R . .
C17 C 0.5433(2) 0.3388(4) 0.20622(12) 0.0221(6) Uani 1 1 d . . .
C18 C 0.6440(2) -0.1701(4) 0.04487(13) 0.0246(6) Uani 1 1 d . . .
H18A H 0.6730 -0.2408 0.0124 0.030 Uiso 1 1 calc R . .
C22 C 0.4790(2) 0.1605(4) 0.18902(12) 0.0221(6) Uani 1 1 d . . .
C24 C 0.8408(2) 0.0598(4) -0.07262(12) 0.0221(6) Uani 1 1 d . . .
C26 C 0.5494(2) 0.0472(4) 0.14399(12) 0.0210(6) Uani 1 1 d . . .
C30 C 0.9230(2) 0.1376(5) -0.02704(14) 0.0337(7) Uani 1 1 d . . .
H30A H 0.8926 0.2063 0.0056 0.040 Uiso 1 1 calc R . .
C32 C 0.6077(2) -0.2402(4) 0.10146(13) 0.0250(6) Uani 1 1 d . . .
H32A H 0.6145 -0.3618 0.1080 0.030 Uiso 1 1 calc R . .
C33 C 0.7014(2) 0.0895(4) -0.07265(11) 0.0246(6) Uani 1 1 d . . .
H33A H 0.6787 0.1873 -0.1013 0.030 Uiso 1 1 calc R . .
H33B H 0.6587 -0.0155 -0.0896 0.030 Uiso 1 1 calc R . .
C34 C 0.8882(2) -0.0415(4) -0.12097(12) 0.0254(6) Uani 1 1 d . . .
H34A H 0.8339 -0.0945 -0.1519 0.031 Uiso 1 1 calc R . .
C35 C 0.3945(3) 0.1487(5) 0.29260(14) 0.0409(8) Uani 1 1 d . . .
H35A H 0.3903 0.0745 0.3299 0.061 Uiso 1 1 calc R . .
H35B H 0.3117 0.1699 0.2740 0.061 Uiso 1 1 calc R . .
H35C H 0.4328 0.2595 0.3050 0.061 Uiso 1 1 calc R . .
C36 C 1.0152(2) -0.0645(4) -0.12363(14) 0.0321(7) Uani 1 1 d . . .
H36A H 1.0461 -0.1325 -0.1563 0.039 Uiso 1 1 calc R . .
C39 C 0.2854(2) 0.0618(4) 0.13808(15) 0.0336(7) Uani 1 1 d . . .
H39A H 0.2071 0.1046 0.1193 0.050 Uiso 1 1 calc R . .
H39B H 0.2707 -0.0144 0.1738 0.050 Uiso 1 1 calc R . .
H39C H 0.3277 -0.0033 0.1063 0.050 Uiso 1 1 calc R . .
C42 C 1.0504(3) 0.1137(5) -0.02980(14) 0.0383(8) Uani 1 1 d . . .
H42A H 1.1050 0.1661 0.0011 0.046 Uiso 1 1 calc R . .
C43 C 1.0964(3) 0.0132(5) -0.07784(15) 0.0384(8) Uani 1 1 d . . .
H43A H 1.1821 -0.0025 -0.0796 0.046 Uiso 1 1 calc R . .
C44 C 0.7311(3) 0.4686(4) 0.24643(14) 0.0345(7) Uani 1 1 d . . .
H44A H 0.8159 0.4371 0.2588 0.052 Uiso 1 1 calc R . .
H44B H 0.6927 0.5182 0.2828 0.052 Uiso 1 1 calc R . .
H44C H 0.7298 0.5542 0.2123 0.052 Uiso 1 1 calc R . .
O5 O 0.87440(15) 0.8417(3) 0.29525(9) 0.0314(5) Uani 1 1 d . . .
O7 O 1.19434(16) 0.7979(3) 0.27584(9) 0.0298(4) Uani 1 1 d . . .
O8 O 1.03995(18) 0.5971(3) 0.27007(9) 0.0331(5) Uani 1 1 d . . .
N6 N 1.0794(2) 0.7755(3) 0.41903(11) 0.0287(5) Uani 1 1 d . . .
O6 O 0.99144(17) 1.0131(3) 0.22778(9) 0.0302(5) Uani 1 1 d . . .
C15 C 1.0751(2) 0.7463(4) 0.27660(12) 0.0249(6) Uani 1 1 d . . .
N4 N 1.1418(2) 0.9365(4) 0.50071(11) 0.0295(5) Uani 1 1 d . B .
C20 C 1.0429(2) 1.0267(4) 0.33946(13) 0.0230(6) Uani 1 1 d . . .
N5 N 1.1198(2) 0.7699(4) 0.47982(11) 0.0330(6) Uani 1 1 d . . .
C23 C 1.1291(2) 1.2394(4) 0.44777(14) 0.0292(6) Uani 1 1 d . . .
H23A H 1.1561 1.3089 0.4829 0.035 Uiso 1 1 calc R . .
C25 C 1.0555(2) 1.2066(4) 0.33513(13) 0.0256(6) Uani 1 1 d . . .
H25A H 1.0357 1.2618 0.2958 0.031 Uiso 1 1 calc R . .
C27 C 1.1183(2) 1.0551(4) 0.45246(13) 0.0262(6) Uani 1 1 d . . .
C28 C 1.0978(2) 1.3111(4) 0.38862(13) 0.0289(6) Uani 1 1 d . . .
H28A H 1.1044 1.4330 0.3833 0.035 Uiso 1 1 calc R . .
C29 C 1.0775(2) 0.9506(4) 0.40000(12) 0.0229(6) Uani 1 1 d . . .
C31 C 0.9924(2) 0.9101(4) 0.28429(13) 0.0234(6) Uani 1 1 d . . .
C37 C 1.1878(3) 0.9699(5) 0.56764(13) 0.0371(8) Uani 1 1 d . . .
H37A H 1.1834 0.8609 0.5921 0.045 Uiso 1 1 calc R A 1
H37B H 1.1340 1.0561 0.5866 0.045 Uiso 1 1 calc R A 1
C38 C 0.7808(3) 0.9745(5) 0.30009(19) 0.0514(10) Uani 1 1 d . . .
H38A H 0.7025 0.9192 0.3074 0.077 Uiso 1 1 calc R . .
H38B H 0.7730 1.0413 0.2608 0.077 Uiso 1 1 calc R . .
H38C H 0.8041 1.0523 0.3354 0.077 Uiso 1 1 calc R . .
C40 C 1.2838(2) 0.6611(4) 0.26489(14) 0.0361(7) Uani 1 1 d . . .
H40A H 1.3657 0.7121 0.2647 0.054 Uiso 1 1 calc R . .
H40B H 1.2630 0.6056 0.2241 0.054 Uiso 1 1 calc R . .
H40C H 1.2824 0.5742 0.2986 0.054 Uiso 1 1 calc R . .
C45 C 0.9488(3) 0.9211(5) 0.17006(14) 0.0421(8) Uani 1 1 d . . .
H45A H 0.9507 0.9998 0.1339 0.063 Uiso 1 1 calc R . .
H45B H 0.8649 0.8804 0.1741 0.063 Uiso 1 1 calc R . .
H45C H 1.0022 0.8214 0.1637 0.063 Uiso 1 1 calc R . .
C41A C 1.3192(8) 1.0371(13) 0.5728(4) 0.031(3) Uiso 0.492(5) 1 d P B 1
C46A C 1.4147(9) 0.9259(15) 0.5625(4) 0.052(2) Uiso 0.492(5) 1 d P B 1
H46A H 1.3964 0.8085 0.5521 0.063 Uiso 0.492(5) 1 calc PR B 1
C47A C 1.5420(10) 0.9803(17) 0.5667(4) 0.059(2) Uiso 0.492(5) 1 d P B 1
H47A H 1.6079 0.9051 0.5587 0.071 Uiso 0.492(5) 1 calc PR B 1
C48A C 1.3403(9) 1.2075(14) 0.5920(4) 0.057(2) Uiso 0.492(5) 1 d P B 1
H48A H 1.2746 1.2813 0.6015 0.069 Uiso 0.492(5) 1 calc PR B 1
C49A C 1.5569(11) 1.1492(18) 0.5831(5) 0.064(3) Uiso 0.492(5) 1 d P B 1
H49A H 1.6380 1.1932 0.5856 0.077 Uiso 0.492(5) 1 calc PR B 1
C50A C 1.4612(10) 1.2676(19) 0.5971(5) 0.083(3) Uiso 0.492(5) 1 d P B 1
H50A H 1.4794 1.3836 0.6095 0.100 Uiso 0.492(5) 1 calc PR B 1
C41B C 1.3283(8) 0.9929(12) 0.5712(4) 0.027(2) Uiso 0.492(5) 1 d P B 2
C46B C 1.4085(7) 0.8557(12) 0.5605(4) 0.0363(17) Uiso 0.508(5) 1 d P B 2
H46B H 1.3764 0.7429 0.5523 0.044 Uiso 0.508(5) 1 calc PR B 2
C47B C 1.5353(6) 0.8817(11) 0.5615(3) 0.0389(17) Uiso 0.508(5) 1 d P B 2
H47B H 1.5885 0.7874 0.5545 0.047 Uiso 0.508(5) 1 calc PR B 2
C48B C 1.3798(7) 1.1620(11) 0.5822(3) 0.0413(18) Uiso 0.508(5) 1 d P B 2
H48C H 1.3253 1.2554 0.5882 0.050 Uiso 0.508(5) 1 calc PR B 2
C49B C 1.5843(7) 1.0544(13) 0.5735(3) 0.0403(17) Uiso 0.508(5) 1 d P B 2
H49B H 1.6702 1.0700 0.5737 0.048 Uiso 0.508(5) 1 calc PR B 2
C50B C 1.5107(9) 1.2006(14) 0.5847(4) 0.052(2) Uiso 0.508(5) 1 d P B 2
H50C H 1.5432 1.3130 0.5930 0.063 Uiso 0.508(5) 1 calc PR B 2

loop_
_atom_site_aniso_label
_atom_site_aniso_U_11
_atom_site_aniso_U_22
_atom_site_aniso_U_33
_atom_site_aniso_U_23
_atom_site_aniso_U_13
_atom_site_aniso_U_12
O1 0.0345(9) 0.0231(11) 0.0241(9) 0.0038(8) 0.0084(8) 0.0011(9)
O2 0.0196(8) 0.0223(11) 0.0368(11) -0.0008(9) 0.0005(7) 0.0014(8)
O3 0.0294(9) 0.0199(11) 0.0421(11) -0.0012(9) 0.0045(8) 0.0029(9)
O4 0.0262(9) 0.0220(11) 0.0411(11) -0.0019(9) -0.0065(8) -0.0006(9)
N1 0.0217(9) 0.0193(12) 0.0242(11) -0.0001(10) 0.0018(8) 0.0010(10)
N2 0.0246(10) 0.0235(13) 0.0262(12) 0.0000(10) 0.0007(9) -0.0004(10)
C11 0.0158(10) 0.0189(14) 0.0265(13) -0.0023(12) -0.0012(9) -0.0001(11)
C12 0.0153(10) 0.0233(15) 0.0277(14) -0.0009(12) -0.0019(10) 0.0008(11)
N3 0.0237(10) 0.0196(12) 0.0255(11) 0.0006(10) 0.0008(8) -0.0014(10)
C16 0.0200(11) 0.0203(15) 0.0280(14) 0.0033(12) 0.0009(10) -0.0013(11)
C17 0.0256(12) 0.0220(15) 0.0192(13) 0.0007(11) 0.0052(10) 0.0006(12)
C18 0.0209(11) 0.0212(15) 0.0316(15) -0.0053(12) 0.0009(10) 0.0032(12)
C22 0.0213(11) 0.0195(14) 0.0255(13) 0.0010(11) 0.0016(10) -0.0004(11)
C24 0.0212(11) 0.0233(15) 0.0216(13) 0.0063(11) 0.0009(9) -0.0014(11)
C26 0.0160(10) 0.0201(14) 0.0266(13) -0.0005(11) -0.0015(9) 0.0003(11)
C30 0.0299(13) 0.0395(19) 0.0317(15) -0.0045(15) 0.0010(11) -0.0041(14)
C32 0.0251(12) 0.0158(14) 0.0338(15) 0.0029(12) 0.0001(11) 0.0030(11)
C33 0.0253(12) 0.0300(16) 0.0184(12) -0.0007(12) 0.0001(10) -0.0036(12)
C34 0.0295(12) 0.0239(15) 0.0230(13) 0.0014(12) 0.0019(10) -0.0011(12)
C35 0.0573(19) 0.035(2) 0.0326(16) -0.0003(15) 0.0193(14) -0.0012(17)
C36 0.0332(14) 0.0275(17) 0.0371(16) 0.0065(14) 0.0126(12) 0.0023(14)
C39 0.0229(12) 0.0276(17) 0.0498(18) -0.0047(15) -0.0020(12) -0.0020(13)
C42 0.0279(13) 0.048(2) 0.0381(16) 0.0031(16) -0.0051(12) -0.0092(15)
C43 0.0235(12) 0.046(2) 0.0463(18) 0.0136(16) 0.0047(12) 0.0037(14)
C44 0.0332(14) 0.0325(18) 0.0366(16) -0.0045(14) -0.0066(12) -0.0064(14)
O5 0.0201(8) 0.0279(12) 0.0456(12) -0.0001(10) -0.0028(8) -0.0008(9)
O7 0.0261(9) 0.0260(11) 0.0376(11) -0.0047(9) 0.0037(8) 0.0018(9)
O8 0.0365(10) 0.0228(12) 0.0397(11) -0.0013(10) -0.0011(9) -0.0016(9)
N6 0.0295(11) 0.0268(14) 0.0298(12) 0.0039(11) 0.0020(9) 0.0005(11)
O6 0.0396(10) 0.0230(11) 0.0269(10) 0.0046(9) -0.0073(8) -0.0033(9)
C15 0.0280(12) 0.0254(16) 0.0209(13) 0.0002(12) -0.0011(10) -0.0023(12)
N4 0.0295(11) 0.0333(15) 0.0257(12) 0.0021(11) 0.0021(9) -0.0019(12)
C20 0.0173(11) 0.0223(15) 0.0293(14) 0.0001(12) 0.0012(10) 0.0031(11)
N5 0.0338(12) 0.0301(15) 0.0351(14) 0.0064(12) 0.0018(10) 0.0019(12)
C23 0.0275(13) 0.0272(17) 0.0329(16) -0.0059(13) 0.0017(11) -0.0027(12)
C25 0.0251(12) 0.0234(15) 0.0281(14) 0.0027(12) 0.0003(10) 0.0012(12)
C27 0.0217(12) 0.0279(16) 0.0294(15) -0.0010(13) 0.0048(10) 0.0010(12)
C28 0.0276(13) 0.0207(15) 0.0385(16) -0.0026(13) 0.0036(11) 0.0004(13)
C29 0.0196(11) 0.0225(15) 0.0272(14) 0.0002(12) 0.0048(10) 0.0006(11)
C31 0.0225(11) 0.0204(14) 0.0267(14) 0.0023(12) -0.0019(10) 0.0004(11)
C37 0.0375(15) 0.050(2) 0.0232(14) -0.0026(15) -0.0001(11) 0.0044(16)
C38 0.0233(13) 0.048(2) 0.083(3) -0.006(2) -0.0003(15) 0.0087(15)
C40 0.0298(14) 0.038(2) 0.0405(17) -0.0091(15) 0.0041(12) 0.0086(14)
C45 0.0588(19) 0.036(2) 0.0297(16) 0.0017(15) -0.0122(14) -0.0030(17)

loop_
_atom_type_symbol
_atom_type_description
_atom_type_scat_dispersion_real
_atom_type_scat_dispersion_imag
_atom_type_scat_source
C C 0.0033 0.0016 'International Tables Vol C Tables 4.2.6.8 and 6.1.1.4'
H H 0.0000 0.0000 'International Tables Vol C Tables 4.2.6.8 and 6.1.1.4'
N N 0.0061 0.0033 'International Tables Vol C Tables 4.2.6.8 and 6.1.1.4'
O O 0.0106 0.0060 'International Tables Vol C Tables 4.2.6.8 and 6.1.1.4'

loop_
_geom_angle_atom_site_label_1
_geom_angle_atom_site_label_2
_geom_angle_atom_site_label_3
_geom_angle
C22 O1 C35 114.1(2)
C22 O2 C39 114.0(2)
C17 O4 C44 115.1(2)
C12 N1 N2 110.2(2)
C12 N1 C33 128.9(2)
N2 N1 C33 120.9(2)
N3 N2 N1 109.0(2)
N3 C11 C12 108.7(2)
N3 C11 C26 130.2(2)
C12 C11 C26 121.1(3)
N1 C12 C11 104.5(2)
N1 C12 C18 133.0(3)
C11 C12 C18 122.5(3)
N2 N3 C11 107.7(2)
C26 C16 C32 122.1(3)
O3 C17 O4 125.0(3)
O3 C17 C22 124.9(2)
O4 C17 C22 110.0(2)
C32 C18 C12 116.1(3)
O2 C22 O1 111.59(19)
O2 C22 C26 110.8(2)
O1 C22 C26 107.5(2)
O2 C22 C17 104.2(2)
O1 C22 C17 108.9(2)
C26 C22 C17 113.8(2)
C30 C24 C34 118.9(2)
C30 C24 C33 121.7(2)
C34 C24 C33 119.3(2)
C16 C26 C11 116.0(3)
C16 C26 C22 123.4(2)
C11 C26 C22 119.8(2)
C42 C30 C24 120.3(3)
C18 C32 C16 122.1(3)
N1 C33 C24 113.44(19)
C36 C34 C24 120.5(3)
C34 C36 C43 120.1(3)
C43 C42 C30 120.4(3)
C42 C43 C36 119.7(3)
C31 O5 C38 113.6(2)
C15 O7 C40 116.2(2)
N5 N6 C29 107.8(2)
C31 O6 C45 114.5(2)
O8 C15 O7 124.6(3)
O8 C15 C31 126.3(2)
O7 C15 C31 109.0(2)
N5 N4 C27 111.0(2)
N5 N4 C37 120.5(3)
C27 N4 C37 128.5(3)
C25 C20 C29 116.2(3)
C25 C20 C31 123.9(3)
C29 C20 C31 119.9(2)
N6 N5 N4 108.7(2)
C28 C23 C27 116.1(3)
C20 C25 C28 122.0(3)
N4 C27 C29 103.8(3)
N4 C27 C23 134.0(3)
C29 C27 C23 122.1(3)
C23 C28 C25 122.3(3)
N6 C29 C27 108.7(2)
N6 C29 C20 130.1(3)
C27 C29 C20 121.2(3)
O5 C31 O6 112.35(19)
O5 C31 C20 112.0(2)
O6 C31 C20 107.1(2)
O5 C31 C15 104.7(2)
O6 C31 C15 109.4(2)
C20 C31 C15 111.4(2)
N4 C37 C41A 112.6(4)
N4 C37 C41B 109.8(4)
C41A C37 C41B 13.3(5)
C46A C41A C48A 121.3(9)
C46A C41A C37 119.9(8)
C48A C41A C37 118.7(8)
C41A C46A C47A 123.0(10)
C49A C47A C46A 113.1(10)
C41A C48A C50A 118.3(11)
C47A C49A C50A 125.9(11)
C48A C50A C49A 118.3(11)
C46B C41B C48B 117.8(8)
C46B C41B C37 122.5(7)
C48B C41B C37 119.5(7)
C47B C46B C41B 121.3(8)
C46B C47B C49B 119.3(7)
C41B C48B C50B 124.5(8)
C50B C49B C47B 123.5(7)
C49B C50B C48B 113.6(8)

loop_
_geom_bond_atom_site_label_1
_geom_bond_atom_site_label_2
_geom_bond_distance
O1 C22 1.413(3)
O1 C35 1.435(3)
O2 C22 1.411(3)
O2 C39 1.439(3)
O3 C17 1.193(3)
O4 C17 1.332(3)
O4 C44 1.449(3)
N1 C12 1.356(3)
N1 N2 1.359(3)
N1 C33 1.451(3)
N2 N3 1.309(3)
C11 N3 1.382(4)
C11 C12 1.391(4)
C11 C26 1.409(4)
C12 C18 1.397(4)
C16 C26 1.379(4)
C16 C32 1.409(4)
C17 C22 1.544(4)
C18 C32 1.369(4)
C22 C26 1.507(4)
C24 C30 1.384(4)
C24 C34 1.385(4)
C24 C33 1.513(3)
C30 C42 1.384(4)
C34 C36 1.379(4)
C36 C43 1.381(4)
C42 C43 1.371(5)
O5 C31 1.401(3)
O5 C38 1.428(4)
O7 C15 1.340(3)
O7 C40 1.438(3)
O8 C15 1.193(3)
N6 N5 1.310(3)
N6 C29 1.380(4)
O6 C31 1.408(3)
O6 C45 1.436(3)
C15 C31 1.536(4)
N4 N5 1.347(4)
N4 C27 1.356(4)
N4 C37 1.468(3)
C20 C25 1.368(4)
C20 C29 1.412(4)
C20 C31 1.518(4)
C23 C28 1.366(4)
C23 C27 1.400(4)
C25 C28 1.414(4)
C27 C29 1.394(4)
C37 C41A 1.497(9)
C37 C41B 1.516(9)
C41A C46A 1.353(14)
C41A C48A 1.362(13)
C46A C47A 1.423(14)
C47A C49A 1.328(15)
C48A C50A 1.372(13)
C49A C50A 1.406(15)
C41B C46B 1.375(12)
C41B C48B 1.405(12)
C46B C47B 1.373(10)
C47B C49B 1.422(11)
C48B C50B 1.433(12)
C49B C50B 1.386(13)
